data_2242745
loop_
_publ_author_name
'Mulrooney, David Z. T.'
'Madden, Eimear C.'
'Lonergan, Rhona F.'
'Slyusarchuk, Valentyna D.'
'M\"uller-Bunz, Helge'
'Keene, Tony D.'

_publ_section_title
;
 Hydrogen-bonding chain and dimer motifs in pyridinium and morpholinium
 hydrogen oxalate salts
;
_journal_issue 12
_journal_name_full 'Acta Crystallographica Section E'
_journal_page_first 1804
_journal_page_last 1807
_journal_paper_doi 10.1107/S2056989018015827
_journal_volume 74
_journal_year 2018
_chemical_formula_iupac 'C4 H10 N O +, C2 H O4 -'
_chemical_formula_moiety 'C4 H10 N O +, C2 H O4 -'
_chemical_formula_sum 'C6 H11 N O5'
_chemical_formula_weight 177.16
_chemical_name_common 'Compound X'
_chemical_name_systematic
;
Morpholinium hydrogen oxalate
;
_space_group_crystal_system monoclinic
_space_group_IT_number 14
_space_group_name_Hall '-P 2ybc'
_space_group_name_H-M_alt 'P 1 21/c 1'
_symmetry_space_group_name_Hall '-P 2ybc'
_symmetry_space_group_name_H-M 'P 1 21/c 1'
_atom_sites_solution_hydrogens geom
_atom_sites_solution_primary direct
_audit_creation_method
;
Olex2 1.2
(compiled 2018.05.29 svn.r3508 for OlexSys, GUI svn.r5506)
;
_cell_angle_alpha 90
_cell_angle_beta 113.150(4)
_cell_angle_gamma 90
_cell_formula_units_Z 4
_cell_length_a 5.6867(3)
_cell_length_b 12.2465(8)
_cell_length_c 12.0831(6)
_cell_measurement_reflns_used 1705
_cell_measurement_temperature 100(2)
_cell_measurement_theta_max 27.485
_cell_measurement_theta_min 2.910
_cell_volume 773.74(8)
_computing_cell_refinement
;
DENZO (Otwinowski & Minor, 1997) and COLLECT (Hooft, 1998)
;
_computing_data_collection
;
DENZO (Otwinowski & Minor, 1997)
;
_computing_data_reduction
;
DENZO (Otwinowski & Minor, 1997) and COLLECT (Hooft, 1998)
;
_computing_molecular_graphics
;
<i>OLEX2</i> (Dolomanov <i>et al.</i>,  2009)
;
_computing_publication_material
;
<i>OLEX2</i> (Dolomanov <i>et al.</i>,  2009)
;
_computing_structure_refinement
;
SHELXL2014 (Sheldrick, 2015b)
;
_computing_structure_solution
;
SHELXS97 (Sheldrick, 2008)
;
_diffrn_ambient_temperature 100(2)
_diffrn_detector 'CCD area detector'
_diffrn_detector_area_resol_mean 9.091
_diffrn_measured_fraction_theta_full 0.996
_diffrn_measured_fraction_theta_max 0.981
_diffrn_measurement_device 'three-circle quarter \c goniometer'
_diffrn_measurement_device_type 'Nonius Kappa CCD'
_diffrn_measurement_method '\f and \w scans to fill Ewald Sphere'
_diffrn_measurement_specimen_support 'glass fibre'
_diffrn_radiation_monochromator graphite
_diffrn_radiation_probe x-ray
_diffrn_radiation_type MoK\a
_diffrn_radiation_wavelength 0.71073
_diffrn_reflns_av_R_equivalents 0.0745
_diffrn_reflns_av_unetI/netI 0.0510
_diffrn_reflns_limit_h_max 7
_diffrn_reflns_limit_h_min -5
_diffrn_reflns_limit_k_max 15
_diffrn_reflns_limit_k_min -15
_diffrn_reflns_limit_l_max 15
_diffrn_reflns_limit_l_min -15
_diffrn_reflns_number 6288
_diffrn_reflns_theta_full 25.242
_diffrn_reflns_theta_max 27.588
_diffrn_reflns_theta_min 3.327
_diffrn_source 'Nonius FR591 rotating anode'
_exptl_absorpt_coefficient_mu 0.133
_exptl_absorpt_correction_T_max 1.17510
_exptl_absorpt_correction_T_min 0.88668
_exptl_absorpt_correction_type multi-scan
_exptl_absorpt_process_details
;
(SORTAV; Blessing, 1997)
;
_exptl_crystal_colour colourless
_exptl_crystal_density_diffrn 1.521
_exptl_crystal_description block
_exptl_crystal_F_000 376
_exptl_crystal_size_max 0.12
_exptl_crystal_size_mid 0.08
_exptl_crystal_size_min 0.06
_refine_diff_density_max 0.289
_refine_diff_density_min -0.265
_refine_ls_extinction_coef 0.128(10)
_refine_ls_extinction_expression Fc^*^=kFc[1+0.001xFc^2^\l^3^/sin(2\q)]^-1/4^
_refine_ls_extinction_method
;
SHELXL2014 (Sheldrick, 2015bb)
;
_refine_ls_goodness_of_fit_ref 1.045
_refine_ls_hydrogen_treatment constr
_refine_ls_matrix_type full
_refine_ls_number_parameters 111
_refine_ls_number_reflns 1769
_refine_ls_number_restraints 0
_refine_ls_restrained_S_all 1.045
_refine_ls_R_factor_all 0.0586
_refine_ls_R_factor_gt 0.0415
_refine_ls_shift/su_max 0.000
_refine_ls_shift/su_mean 0.000
_refine_ls_structure_factor_coef Fsqd
_refine_ls_weighting_details 'w=1/[\s^2^(Fo^2^)+(0.0476P)^2^+0.2356P] where P=(Fo^2^+2Fc^2^)/3'
_refine_ls_weighting_scheme calc
_refine_ls_wR_factor_gt 0.1008
_refine_ls_wR_factor_ref 0.1102
_reflns_number_gt 1390
_reflns_number_total 1769
_reflns_threshold_expression 'I > 2\s(I)'
_cod_data_source_file qm2130sup1.cif
_cod_data_source_block 3
_cod_original_cell_volume 773.73(8)
_cod_database_code 2242745
_shelx_space_group_comment
;
The symmetry employed for this shelxl refinement is uniquely defined
by the following loop, which should always be used as a source of
symmetry information in preference to the above space-group names.
They are only intended as comments.
;
_shelx_estimated_absorpt_t_min 0.984
_shelx_estimated_absorpt_t_max 0.992

loop_
_space_group_symop_operation_xyz
'x, y, z'
'-x, y+1/2, -z+1/2'
'-x, -y, -z'
'x, -y-1/2, z-1/2'

loop_
_atom_site_type_symbol
_atom_site_label
_atom_site_fract_x
_atom_site_fract_y
_atom_site_fract_z
_atom_site_U_iso_or_equiv
_atom_site_adp_type
_atom_site_calc_flag
_atom_site_occupancy
O O26 0.15522(19) 0.29264(8) 0.49858(9) 0.0209(3) Uani d 1
O O23 0.6961(2) 0.22022(8) 0.44496(10) 0.0241(3) Uani d 1
H H23 0.8454 0.2452 0.4678 0.036 Uiso calc 1
O O14 0.5274(2) 0.36802(9) 0.17836(10) 0.0269(3) Uani d 1
O O24 0.6384(2) 0.36286(9) 0.54702(11) 0.0303(3) Uani d 1
O O25 0.1977(2) 0.17448(9) 0.36656(10) 0.0269(3) Uani d 1
N N11 0.6060(2) 0.57855(10) 0.28681(11) 0.0201(3) Uani d 1
H H11A 0.6178 0.6219 0.3499 0.024 Uiso calc 1
H H11B 0.6287 0.6212 0.2301 0.024 Uiso calc 1
C C22 0.2790(3) 0.24484(12) 0.44633(13) 0.0181(3) Uani d 1
C C21 0.5606(3) 0.28215(12) 0.48638(13) 0.0187(3) Uani d 1
C C13 0.7757(3) 0.41615(13) 0.22554(14) 0.0242(4) Uani d 1
H H13A 0.8032 0.4566 0.1607 0.029 Uiso calc 1
H H13B 0.9063 0.3578 0.2541 0.029 Uiso calc 1
C C12 0.8090(3) 0.49324(12) 0.32829(14) 0.0216(4) Uani d 1
H H12A 0.7971 0.4522 0.3965 0.026 Uiso calc 1
H H12B 0.9797 0.5281 0.3563 0.026 Uiso calc 1
C C16 0.3484(3) 0.52708(13) 0.23515(14) 0.0229(4) Uani d 1
H H16A 0.2153 0.5841 0.2035 0.027 Uiso calc 1
H H16B 0.3167 0.4859 0.2984 0.027 Uiso calc 1
C C15 0.3368(3) 0.45091(13) 0.13495(15) 0.0257(4) Uani d 1
H H15A 0.1655 0.4166 0.0997 0.031 Uiso calc 1
H H15B 0.3629 0.4931 0.0708 0.031 Uiso calc 1

loop_
_atom_site_aniso_label
_atom_site_aniso_U_11
_atom_site_aniso_U_22
_atom_site_aniso_U_33
_atom_site_aniso_U_12
_atom_site_aniso_U_13
_atom_site_aniso_U_23
O26 0.0142(6) 0.0220(5) 0.0276(6) 0.0011(4) 0.0095(4) -0.0038(4)
O23 0.0133(6) 0.0254(6) 0.0359(6) -0.0027(4) 0.0121(5) -0.0082(5)
O14 0.0195(6) 0.0230(6) 0.0355(7) -0.0009(5) 0.0078(5) -0.0072(5)
O24 0.0223(6) 0.0305(6) 0.0433(7) -0.0095(5) 0.0185(5) -0.0158(5)
O25 0.0181(6) 0.0322(6) 0.0313(6) -0.0061(5) 0.0107(5) -0.0122(5)
N11 0.0204(7) 0.0183(6) 0.0230(7) -0.0013(5) 0.0101(5) -0.0016(5)
C22 0.0144(8) 0.0174(7) 0.0224(8) 0.0008(6) 0.0073(6) 0.0010(5)
C21 0.0157(8) 0.0191(7) 0.0226(7) -0.0010(6) 0.0090(6) 0.0015(6)
C13 0.0152(8) 0.0261(8) 0.0302(9) 0.0022(6) 0.0075(6) -0.0026(7)
C12 0.0156(8) 0.0251(8) 0.0240(8) 0.0001(6) 0.0077(6) 0.0002(6)
C16 0.0162(8) 0.0256(8) 0.0280(8) 0.0008(6) 0.0099(7) -0.0007(6)
C15 0.0164(8) 0.0299(9) 0.0284(9) 0.0011(6) 0.0062(7) -0.0050(6)

loop_
_atom_type_symbol
_atom_type_description
_atom_type_scat_dispersion_real
_atom_type_scat_dispersion_imag
_atom_type_scat_source
C C 0.0033 0.0016 'International Tables Vol C Tables 4.2.6.8 and 6.1.1.4'
H H 0.0000 0.0000 'International Tables Vol C Tables 4.2.6.8 and 6.1.1.4'
N N 0.0061 0.0033 'International Tables Vol C Tables 4.2.6.8 and 6.1.1.4'
O O 0.0106 0.0060 'International Tables Vol C Tables 4.2.6.8 and 6.1.1.4'

loop_
_geom_angle_atom_site_label_1
_geom_angle_atom_site_label_2
_geom_angle_atom_site_label_3
_geom_angle
C21 O23 H23 109.5
C15 O14 C13 110.06(11)
H11A N11 H11B 108.1
C12 N11 H11A 109.6
C12 N11 H11B 109.6
C16 N11 H11A 109.6
C16 N11 H11B 109.6
C16 N11 C12 110.42(12)
O26 C22 C21 114.79(13)
O25 C22 O26 127.01(14)
O25 C22 C21 118.19(13)
O23 C21 C22 113.60(12)
O24 C21 O23 125.08(14)
O24 C21 C22 121.29(13)
O14 C13 H13A 109.3
O14 C13 H13B 109.3
O14 C13 C12 111.78(12)
H13A C13 H13B 107.9
C12 C13 H13A 109.3
C12 C13 H13B 109.3
N11 C12 C13 109.36(12)
N11 C12 H12A 109.8
N11 C12 H12B 109.8
C13 C12 H12A 109.8
C13 C12 H12B 109.8
H12A C12 H12B 108.3
N11 C16 H16A 109.9
N11 C16 H16B 109.9
N11 C16 C15 108.91(12)
H16A C16 H16B 108.3
C15 C16 H16A 109.9
C15 C16 H16B 109.9
O14 C15 C16 110.95(12)
O14 C15 H15A 109.4
O14 C15 H15B 109.4
C16 C15 H15A 109.4
C16 C15 H15B 109.4
H15A C15 H15B 108.0

loop_
_geom_bond_atom_site_label_1
_geom_bond_atom_site_label_2
_geom_bond_distance
O26 C22 1.2596(18)
O23 H23 0.8400
O23 C21 1.3127(18)
O14 C13 1.4263(19)
O14 C15 1.4260(19)
O24 C21 1.2062(18)
O25 C22 1.2389(18)
N11 H11A 0.9100
N11 H11B 0.9100
N11 C12 1.4902(19)
N11 C16 1.4876(19)
C22 C21 1.548(2)
C13 H13A 0.9900
C13 H13B 0.9900
C13 C12 1.511(2)
C12 H12A 0.9900
C12 H12B 0.9900
C16 H16A 0.9900
C16 H16B 0.9900
C16 C15 1.509(2)
C15 H15A 0.9900
C15 H15B 0.9900

loop_
_geom_hbond_atom_site_label_D
_geom_hbond_atom_site_label_H
_geom_hbond_atom_site_label_A
_geom_hbond_site_symmetry_A
_geom_hbond_distance_DH
_geom_hbond_distance_HA
_geom_hbond_distance_DA
_geom_hbond_angle_DHA
_geom_hbond_publ_flag
O23 H23 O26 1_655 0.840 1.751 2.587(2) 173.17 yes
N11 H11A O26 3_666 0.910 2.062 2.879(2) 148.67 yes
N11 H11A O24 3_666 0.910 2.266 2.945(2) 131.09 .
N11 H11B O23 2_655 0.910 2.507 3.166(2) 129.59 .
N11 H11B O25 2_655 0.910 1.916 2.773(2) 156.05 yes
C12 H12A O24 . 0.990 2.571 3.534(2) 164.30 .
C12 H12B O24 3_766 0.990 2.423 3.395(2) 167.06 .
C16 H16A O23 2_655 0.990 2.638 3.156(2) 112.77 .
C16 H16A O25 2_555 0.990 2.428 3.378(2) 160.83 .

_cod_database_fobs_code 2242745
